data_7040494
loop_
_publ_author_name
'Levin, Jessica R.'
'Cheisson, Thibault'
'Carroll, Patrick J.'
'Schelter, Eric J.'

_publ_section_title
;
 Accessing relatively electron poor cerium(iv) hydrazido complexes by
 lithium cation promoted ligand reduction.
;
_journal_issue 38
_journal_name_full 'Dalton transactions (Cambridge, England : 2003)'
_journal_page_first 15249
_journal_page_last 15258
_journal_paper_doi 10.1039/c6dt03154d
_journal_volume 45
_journal_year 2016
_chemical_formula_sum 'C64 H80 Ce Li4 N8 O4'
_chemical_formula_weight 1193.24
_space_group_IT_number 70
_symmetry_cell_setting orthorhombic
_symmetry_Int_Tables_number 70
_symmetry_space_group_name_Hall '-F 2uv 2vw'
_symmetry_space_group_name_H-M 'F d d d :2'
_atom_sites_solution_hydrogens geom
_atom_sites_solution_primary direct
_audit_creation_method SHELXL-97
_audit_update_record
;
2016-08-06 deposited with the CCDC.
2016-08-24 downloaded from the CCDC.
;
_cell_angle_alpha 90.00
_cell_angle_beta 90.00
_cell_angle_gamma 90.00
_cell_formula_units_Z 8
_cell_length_a 11.362(2)
_cell_length_b 41.867(8)
_cell_length_c 26.271(5)
_cell_measurement_temperature 143(1)
_cell_volume 12497(4)
_computing_data_collection 'Bruker APEX2'
_computing_data_reduction 'Bruker SAINT'
_computing_structure_refinement 'SHELXL-97 (Sheldrick, 2008)'
_computing_structure_solution 'SHELXS-97 (Sheldrick, 2008)'
_diffrn_ambient_temperature 143(1)
_diffrn_measured_fraction_theta_full 0.996
_diffrn_measured_fraction_theta_max 0.996
_diffrn_measurement_device 'CCD Area Detector'
_diffrn_measurement_device_type 'Bruker APEXII'
_diffrn_measurement_method 'phi and omega scans'
_diffrn_radiation_monochromator graphite
_diffrn_radiation_source 'sealed tube'
_diffrn_radiation_type MoK\a
_diffrn_radiation_wavelength 0.71073
_diffrn_reflns_av_R_equivalents 0.0212
_diffrn_reflns_av_sigmaI/netI 0.0056
_diffrn_reflns_limit_h_max 14
_diffrn_reflns_limit_h_min -14
_diffrn_reflns_limit_k_max 49
_diffrn_reflns_limit_k_min -54
_diffrn_reflns_limit_l_max 34
_diffrn_reflns_limit_l_min -34
_diffrn_reflns_number 93774
_diffrn_reflns_theta_full 27.49
_diffrn_reflns_theta_max 27.49
_diffrn_reflns_theta_min 2.44
_exptl_absorpt_coefficient_mu 0.780
_exptl_absorpt_correction_T_max 0.7456
_exptl_absorpt_correction_T_min 0.6730
_exptl_absorpt_correction_type multi-scan
_exptl_absorpt_process_details '(SADABS; Sheldrick, 2007)'
_exptl_crystal_density_diffrn 1.268
_exptl_crystal_density_method 'not measured'
_exptl_crystal_description prism
_exptl_crystal_F_000 4976
_exptl_crystal_size_max 0.50
_exptl_crystal_size_mid 0.45
_exptl_crystal_size_min 0.35
_refine_diff_density_max 0.315
_refine_diff_density_min -0.187
_refine_diff_density_rms 0.039
_refine_ls_extinction_method none
_refine_ls_goodness_of_fit_ref 1.128
_refine_ls_hydrogen_treatment constr
_refine_ls_matrix_type full
_refine_ls_number_parameters 189
_refine_ls_number_reflns 3580
_refine_ls_number_restraints 0
_refine_ls_restrained_S_all 1.128
_refine_ls_R_factor_all 0.0171
_refine_ls_R_factor_gt 0.0164
_refine_ls_shift/su_max 0.001
_refine_ls_shift/su_mean 0.000
_refine_ls_structure_factor_coef Fsqd
_refine_ls_weighting_details 'calc w=1/[\s^2^(Fo^2^)+(0.0162P)^2^+22.8592P] where P=(Fo^2^+2Fc^2^)/3'
_refine_ls_weighting_scheme calc
_refine_ls_wR_factor_gt 0.0421
_refine_ls_wR_factor_ref 0.0430
_reflns_number_gt 3504
_reflns_number_total 3580
_reflns_threshold_expression >2sigma(I)
_cod_data_source_file c6dt03154d2.cif
_cod_data_source_block CMPD1
_cod_depositor_comments 'Adding full bibliography for 7040494--7040497.cif.'
_cod_original_sg_symbol_H-M 'F d d d '
_cod_database_code 7040494

loop_
_symmetry_equiv_pos_as_xyz
'x, y, z'
'-x, y+1/4, z+1/4'
'x+1/4, -y, z+1/4'
'-x+1/4, -y+3/4, z+1/2'
'x, y+1/2, z+1/2'
'-x, y+3/4, z+3/4'
'x+1/4, -y+1/2, z+3/4'
'-x+1/4, -y+5/4, z+1'
'x+1/2, y, z+1/2'
'-x+1/2, y+1/4, z+3/4'
'x+3/4, -y, z+3/4'
'-x+3/4, -y+3/4, z+1'
'x+1/2, y+1/2, z'
'-x+1/2, y+3/4, z+1/4'
'x+3/4, -y+1/2, z+1/4'
'-x+3/4, -y+5/4, z+1/2'
'-x, -y, -z'
'x, -y-1/4, -z-1/4'
'-x-1/4, y, -z-1/4'
'x-1/4, y-3/4, -z-1/2'
'-x, -y+1/2, -z+1/2'
'x, -y+1/4, -z+1/4'
'-x-1/4, y+1/2, -z+1/4'
'x-1/4, y-1/4, -z'
'-x+1/2, -y, -z+1/2'
'x+1/2, -y-1/4, -z+1/4'
'-x+1/4, y, -z+1/4'
'x+1/4, y-3/4, -z'
'-x+1/2, -y+1/2, -z'
'x+1/2, -y+1/4, -z-1/4'
'-x+1/4, y+1/2, -z-1/4'
'x+1/4, y-1/4, -z-1/2'

loop_
_atom_site_label
_atom_site_type_symbol
_atom_site_fract_x
_atom_site_fract_y
_atom_site_fract_z
_atom_site_U_iso_or_equiv
_atom_site_adp_type
_atom_site_occupancy
_atom_site_symmetry_multiplicity
_atom_site_calc_flag
_atom_site_refinement_flags
Ce1 Ce 0.6250 0.1250 0.6250 0.01812(4) Uani 1 4 d S
O1 O 0.6250 0.1250 0.42772(4) 0.0264(2) Uani 1 2 d S
O2 O 0.6250 0.00287(3) 0.6250 0.0298(3) Uani 1 2 d S
N1 N 0.65260(8) 0.09006(2) 0.55035(3) 0.01970(18) Uani 1 1 d .
N2 N 0.54758(8) 0.08063(2) 0.57846(3) 0.02011(18) Uani 1 1 d .
C1 C 0.71784(10) 0.06515(3) 0.52963(4) 0.0207(2) Uani 1 1 d .
C2 C 0.67031(11) 0.03486(3) 0.51823(4) 0.0237(2) Uani 1 1 d .
H2 H 0.5921 0.0305 0.5260 0.031 Uiso 1 1 calc R
C3 C 0.73935(13) 0.01138(3) 0.49544(5) 0.0314(3) Uani 1 1 d .
H3 H 0.7068 -0.0086 0.4887 0.042 Uiso 1 1 calc R
C4 C 0.85578(13) 0.01726(3) 0.48269(5) 0.0375(3) Uani 1 1 d .
H4 H 0.9011 0.0015 0.4672 0.050 Uiso 1 1 calc R
C5 C 0.90364(12) 0.04703(3) 0.49347(5) 0.0352(3) Uani 1 1 d .
H5 H 0.9817 0.0511 0.4851 0.047 Uiso 1 1 calc R
C6 C 0.83707(11) 0.07073(3) 0.51654(5) 0.0271(2) Uani 1 1 d .
H6 H 0.8710 0.0905 0.5235 0.036 Uiso 1 1 calc R
C7 C 0.44143(10) 0.08373(2) 0.55258(4) 0.0209(2) Uani 1 1 d .
C8 C 0.33652(12) 0.08626(3) 0.58103(5) 0.0319(3) Uani 1 1 d .
H8 H 0.3399 0.0858 0.6164 0.042 Uiso 1 1 calc R
C9 C 0.22837(12) 0.08943(4) 0.55696(6) 0.0431(3) Uani 1 1 d .
H9 H 0.1603 0.0913 0.5764 0.057 Uiso 1 1 calc R
C10 C 0.22040(12) 0.08990(4) 0.50413(6) 0.0410(3) Uani 1 1 d .
H10 H 0.1479 0.0923 0.4882 0.054 Uiso 1 1 calc R
C11 C 0.32212(12) 0.08669(3) 0.47582(5) 0.0310(3) Uani 1 1 d .
H11 H 0.3174 0.0866 0.4405 0.041 Uiso 1 1 calc R
C12 C 0.43183(10) 0.08360(3) 0.49913(4) 0.0230(2) Uani 1 1 d .
H12 H 0.4991 0.0814 0.4792 0.031 Uiso 1 1 calc R
C13 C 0.72039(11) 0.11197(3) 0.39828(5) 0.0312(3) Uani 1 1 d .
H13A H 0.7926 0.1134 0.4178 0.042 Uiso 1 1 calc R
H13B H 0.7303 0.1245 0.3676 0.042 Uiso 1 1 calc R
C14 C 0.69887(13) 0.07759(3) 0.38397(5) 0.0358(3) Uani 1 1 d .
H14A H 0.6927 0.0649 0.4143 0.054 Uiso 1 1 calc R
H14B H 0.7632 0.0700 0.3636 0.054 Uiso 1 1 calc R
H14C H 0.6270 0.0760 0.3649 0.054 Uiso 1 1 calc R
C15 C 0.73011(14) -0.01593(3) 0.62671(6) 0.0409(3) Uani 1 1 d .
H15A H 0.7332 -0.0299 0.5973 0.054 Uiso 1 1 calc R
H15B H 0.7298 -0.0291 0.6570 0.054 Uiso 1 1 calc R
C16 C 0.83614(14) 0.00545(3) 0.62715(6) 0.0379(3) Uani 1 1 d .
H16A H 0.8376 0.0180 0.5965 0.057 Uiso 1 1 calc R
H16B H 0.9062 -0.0073 0.6291 0.057 Uiso 1 1 calc R
H16C H 0.8324 0.0194 0.6561 0.057 Uiso 1 1 calc R
Li1 Li 0.6250 0.1250 0.50076(11) 0.0296(6) Uani 1 2 d S
Li2 Li 0.6250 0.04856(7) 0.6250 0.0316(7) Uani 1 2 d S

loop_
_atom_site_aniso_label
_atom_site_aniso_U_11
_atom_site_aniso_U_22
_atom_site_aniso_U_33
_atom_site_aniso_U_23
_atom_site_aniso_U_13
_atom_site_aniso_U_12
Ce1 0.02619(7) 0.01422(6) 0.01394(6) 0.000 0.000 0.000
O1 0.0300(6) 0.0314(6) 0.0179(5) 0.000 0.000 -0.0005(5)
O2 0.0430(7) 0.0170(5) 0.0292(6) 0.000 -0.0064(5) 0.000
N1 0.0224(4) 0.0183(4) 0.0184(4) -0.0009(3) -0.0011(3) -0.0005(3)
N2 0.0226(4) 0.0205(4) 0.0173(4) 0.0000(3) -0.0007(4) -0.0011(3)
C1 0.0258(5) 0.0214(5) 0.0148(5) 0.0008(4) -0.0037(4) 0.0039(4)
C2 0.0298(6) 0.0219(5) 0.0192(5) -0.0005(4) -0.0044(4) 0.0027(4)
C3 0.0453(7) 0.0233(5) 0.0256(6) -0.0045(5) -0.0077(5) 0.0080(5)
C4 0.0439(8) 0.0377(7) 0.0309(6) -0.0053(5) 0.0005(6) 0.0195(6)
C5 0.0296(6) 0.0446(8) 0.0314(7) 0.0029(6) 0.0040(5) 0.0099(6)
C6 0.0271(6) 0.0298(6) 0.0245(5) 0.0025(5) -0.0012(5) 0.0019(5)
C7 0.0240(5) 0.0161(5) 0.0226(5) -0.0002(4) -0.0022(4) -0.0005(4)
C8 0.0299(6) 0.0360(7) 0.0298(6) 0.0013(5) 0.0039(5) 0.0029(5)
C9 0.0251(6) 0.0521(9) 0.0520(9) 0.0041(7) 0.0046(6) 0.0051(6)
C10 0.0259(6) 0.0437(8) 0.0533(9) 0.0067(7) -0.0129(6) 0.0010(6)
C11 0.0346(7) 0.0269(6) 0.0314(6) 0.0042(5) -0.0129(5) -0.0035(5)
C12 0.0262(6) 0.0204(5) 0.0223(5) 0.0007(4) -0.0036(4) -0.0024(4)
C13 0.0314(6) 0.0344(6) 0.0280(6) -0.0031(5) 0.0066(5) -0.0074(5)
C14 0.0411(7) 0.0352(7) 0.0312(7) -0.0065(5) -0.0010(6) -0.0018(6)
C15 0.0539(9) 0.0213(6) 0.0476(8) 0.0014(5) -0.0086(7) 0.0078(6)
C16 0.0461(8) 0.0305(6) 0.0370(7) 0.0009(5) -0.0121(6) 0.0086(6)
Li1 0.0459(18) 0.0237(14) 0.0191(13) 0.000 0.000 0.0024(12)
Li2 0.0433(17) 0.0197(13) 0.0318(15) 0.000 -0.0124(13) 0.000

loop_
_atom_type_symbol
_atom_type_description
_atom_type_scat_dispersion_real
_atom_type_scat_dispersion_imag
_atom_type_scat_source
C C 0.0033 0.0016 'International Tables Vol C Tables 4.2.6.8 and 6.1.1.4'
H H 0.0000 0.0000 'International Tables Vol C Tables 4.2.6.8 and 6.1.1.4'
N N 0.0061 0.0033 'International Tables Vol C Tables 4.2.6.8 and 6.1.1.4'
O O 0.0106 0.0060 'International Tables Vol C Tables 4.2.6.8 and 6.1.1.4'
Li Li -0.0003 0.0001 'International Tables Vol C Tables 4.2.6.8 and 6.1.1.4'
Ce Ce -0.2486 2.6331 'International Tables Vol C Tables 4.2.6.8 and 6.1.1.4'

loop_
_geom_angle_atom_site_label_1
_geom_angle_atom_site_label_2
_geom_angle_atom_site_label_3
_geom_angle
_geom_angle_site_symmetry_1
_geom_angle_site_symmetry_3
N2 Ce1 N2 78.07(5) . 27_656
N2 Ce1 N2 118.51(4) . 8_644
N2 Ce1 N2 136.84(5) 27_656 8_644
N2 Ce1 N2 136.84(5) . 22_556
N2 Ce1 N2 118.51(4) 27_656 22_556
N2 Ce1 N2 78.07(5) 8_644 22_556
N2 Ce1 N1 34.88(3) . .
N2 Ce1 N1 84.21(3) 27_656 .
N2 Ce1 N1 90.43(3) 8_644 .
N2 Ce1 N1 156.04(3) 22_556 .
N2 Ce1 N1 84.21(3) . 27_656
N2 Ce1 N1 34.88(3) 27_656 27_656
N2 Ce1 N1 156.04(3) 8_644 27_656
N2 Ce1 N1 90.43(3) 22_556 27_656
N1 Ce1 N1 107.26(4) . 27_656
N2 Ce1 N1 90.43(3) . 8_644
N2 Ce1 N1 156.04(3) 27_656 8_644
N2 Ce1 N1 34.88(3) 8_644 8_644
N2 Ce1 N1 84.21(3) 22_556 8_644
N1 Ce1 N1 74.67(4) . 8_644
N1 Ce1 N1 165.39(4) 27_656 8_644
N2 Ce1 N1 156.04(3) . 22_556
N2 Ce1 N1 90.43(3) 27_656 22_556
N2 Ce1 N1 84.21(3) 8_644 22_556
N2 Ce1 N1 34.88(3) 22_556 22_556
N1 Ce1 N1 165.39(4) . 22_556
N1 Ce1 N1 74.67(4) 27_656 22_556
N1 Ce1 N1 107.26(4) 8_644 22_556
N2 Ce1 Li2 39.03(2) . .
N2 Ce1 Li2 39.03(2) 27_656 .
N2 Ce1 Li2 140.97(2) 8_644 .
N2 Ce1 Li2 140.97(2) 22_556 .
N1 Ce1 Li2 53.63(2) . .
N1 Ce1 Li2 53.63(2) 27_656 .
N1 Ce1 Li2 126.37(2) 8_644 .
N1 Ce1 Li2 126.37(2) 22_556 .
N2 Ce1 Li2 140.97(2) . 22_556
N2 Ce1 Li2 140.97(2) 27_656 22_556
N2 Ce1 Li2 39.03(2) 8_644 22_556
N2 Ce1 Li2 39.03(2) 22_556 22_556
N1 Ce1 Li2 126.37(2) . 22_556
N1 Ce1 Li2 126.37(2) 27_656 22_556
N1 Ce1 Li2 53.63(2) 8_644 22_556
N1 Ce1 Li2 53.63(2) 22_556 22_556
Li2 Ce1 Li2 180.0 . 22_556
N2 Ce1 Li1 59.26(2) . .
N2 Ce1 Li1 120.74(2) 27_656 .
N2 Ce1 Li1 59.26(2) 8_644 .
N2 Ce1 Li1 120.74(2) 22_556 .
N1 Ce1 Li1 37.34(2) . .
N1 Ce1 Li1 142.66(2) 27_656 .
N1 Ce1 Li1 37.34(2) 8_644 .
N1 Ce1 Li1 142.66(2) 22_556 .
Li2 Ce1 Li1 90.0 . .
Li2 Ce1 Li1 90.0 22_556 .
N2 Ce1 Li1 120.74(2) . 22_556
N2 Ce1 Li1 59.26(2) 27_656 22_556
N2 Ce1 Li1 120.74(2) 8_644 22_556
N2 Ce1 Li1 59.26(2) 22_556 22_556
N1 Ce1 Li1 142.66(2) . 22_556
N1 Ce1 Li1 37.34(2) 27_656 22_556
N1 Ce1 Li1 142.66(2) 8_644 22_556
N1 Ce1 Li1 37.34(2) 22_556 22_556
Li2 Ce1 Li1 90.0 . 22_556
Li2 Ce1 Li1 90.0 22_556 22_556
Li1 Ce1 Li1 180.0 . 22_556
C13 O1 C13 114.96(14) 8_644 .
C13 O1 Li1 122.52(7) 8_644 .
C13 O1 Li1 122.52(7) . .
C15 O2 C15 113.25(14) 27_656 .
C15 O2 Li2 123.37(7) 27_656 .
C15 O2 Li2 123.37(7) . .
C1 N1 N2 115.56(9) . .
C1 N1 Li1 112.34(9) . .
N2 N1 Li1 113.77(7) . .
C1 N1 Ce1 145.47(7) . .
N2 N1 Ce1 69.75(5) . .
Li1 N1 Ce1 93.71(7) . .
C1 N1 Li2 81.98(7) . .
N2 N1 Li2 49.30(5) . .
Li1 N1 Li2 162.71(6) . .
Ce1 N1 Li2 77.55(6) . .
C7 N2 N1 115.91(8) . .
C7 N2 Li2 137.44(9) . .
N1 N2 Li2 97.49(6) . .
C7 N2 Ce1 119.77(7) . .
N1 N2 Ce1 75.37(5) . .
Li2 N2 Ce1 92.68(7) . .
N1 C1 C2 123.60(10) . .
N1 C1 C6 118.76(10) . .
C2 C1 C6 117.55(10) . .
C3 C2 C1 120.67(12) . .
C4 C3 C2 121.05(12) . .
C3 C4 C5 118.92(12) . .
C6 C5 C4 121.16(13) . .
C5 C6 C1 120.64(12) . .
N2 C7 C12 123.66(10) . .
N2 C7 C8 118.73(10) . .
C12 C7 C8 117.58(11) . .
C9 C8 C7 120.91(12) . .
C8 C9 C10 120.89(13) . .
C11 C10 C9 118.79(12) . .
C10 C11 C12 121.36(12) . .
C11 C12 C7 120.44(11) . .
O1 C13 C14 111.94(10) . .
O2 C15 C16 110.00(11) . .
O1 Li1 N1 131.05(7) . .
O1 Li1 N1 131.05(7) . 8_644
N1 Li1 N1 97.90(14) . 8_644
O1 Li1 Ce1 180.0 . .
N1 Li1 Ce1 48.95(7) . .
N1 Li1 Ce1 48.95(7) 8_644 .
O2 Li2 N2 131.71(7) . .
O2 Li2 N2 131.71(7) . 27_656
N2 Li2 N2 96.57(14) . 27_656
O2 Li2 N1 131.18(5) . .
N2 Li2 N1 33.21(4) . .
N2 Li2 N1 87.73(10) 27_656 .
O2 Li2 N1 131.18(5) . 27_656
N2 Li2 N1 87.73(10) . 27_656
N2 Li2 N1 33.21(4) 27_656 27_656
N1 Li2 N1 97.64(10) . 27_656
O2 Li2 Ce1 180.0 . .
N2 Li2 Ce1 48.29(7) . .
N2 Li2 Ce1 48.29(7) 27_656 .
N1 Li2 Ce1 48.82(5) . .
N1 Li2 Ce1 48.82(5) 27_656 .

loop_
_geom_bond_atom_site_label_1
_geom_bond_atom_site_label_2
_geom_bond_distance
_geom_bond_site_symmetry_2
Ce1 N2 2.3915(10) .
Ce1 N2 2.3915(9) 27_656
Ce1 N2 2.3915(10) 8_644
Ce1 N2 2.3915(9) 22_556
Ce1 N1 2.4665(10) .
Ce1 N1 2.4665(10) 27_656
Ce1 N1 2.4665(10) 8_644
Ce1 N1 2.4665(10) 22_556
Ce1 Li2 3.200(3) .
Ce1 Li2 3.200(3) 22_556
Ce1 Li1 3.264(3) .
Ce1 Li1 3.264(3) 22_556
O1 C13 1.4390(14) 8_644
O1 C13 1.4390(14) .
O1 Li1 1.919(3) .
O2 C15 1.4311(16) 27_656
O2 C15 1.4311(16) .
O2 Li2 1.913(3) .
N1 C1 1.3905(14) .
N1 N2 1.4578(13) .
N1 Li1 1.984(2) .
N1 Li2 2.639(2) .
N2 C7 1.3906(14) .
N2 Li2 2.018(2) .
C1 C2 1.4106(16) .
C1 C6 1.4171(17) .
C2 C3 1.3928(16) .
C3 C4 1.387(2) .
C4 C5 1.389(2) .
C5 C6 1.3869(18) .
C7 C12 1.4085(16) .
C7 C8 1.4108(17) .
C8 C9 1.3884(19) .
C9 C10 1.391(2) .
C10 C11 1.381(2) .
C11 C12 1.3949(17) .
C13 C14 1.5076(18) .
C15 C16 1.501(2) .
Li1 N1 1.984(2) 8_644
Li2 N2 2.018(2) 27_656
Li2 N1 2.639(2) 27_656
